data_7006963
loop_
_publ_author_name
'Long, De-Liang'
'Br\"ucher, Oliver'
'Streb, Carsten'
'Cronin, Leroy'

_publ_section_title
;
 Inorganic crown: the host-guest chemistry of a high nuclearity
 'Celtic-ring' isopolyoxotungstate [H12W36O120]12-.
;
_journal_issue 23
_journal_name_full 'Dalton transactions (Cambridge, England : 2003)'
_journal_page_first 2852
_journal_page_last 2860
_journal_paper_doi 10.1039/b515935k
_journal_year 2006
_chemical_formula_moiety 'C60 H120 Ba1 Na2 O178 W36'
_chemical_formula_sum 'C54 H197 Ba1.5 N9 Na O168 W36'
_chemical_formula_weight 10508.81
_chemical_name_common 'Compound ob193'
_chemical_name_systematic
;
?
;
_space_group_IT_number 62
_symmetry_cell_setting orthorhombic
_symmetry_space_group_name_Hall '-P 2ac 2n'
_symmetry_space_group_name_H-M 'P n m a'
_atom_sites_solution_hydrogens none
_atom_sites_solution_primary direct
_atom_sites_solution_secondary difmap
_audit_creation_method SHELXL-97
_cell_angle_alpha 90.00
_cell_angle_beta 90.00
_cell_angle_gamma 90.00
_cell_formula_units_Z 4
_cell_length_a 27.3739(4)
_cell_length_b 35.1269(6)
_cell_length_c 20.9520(4)
_cell_measurement_reflns_used 216015
_cell_measurement_temperature 150(2)
_cell_measurement_theta_max 24.407
_cell_measurement_theta_min 1.51
_cell_volume 20146.6(6)
_computing_cell_refinement 'POSTREF (CCP4 1994)'
_computing_data_collection 'Collect (Nonius BV, 1997-2000)'
_computing_data_reduction 'EVAL-14 (Duisenberg, Kroon-Batenburg & Schreur 2002)'
_computing_molecular_graphics 'Ortep-3 for Windows (Farrugia, 1997)'
_computing_publication_material 'WinGX publication routines (Farrugia, 1999)'
_computing_structure_refinement 'SHELXL-97 (Sheldrick, 1997)'
_computing_structure_solution 'SHELXS-97 (Sheldrick, 1997)'
_diffrn_ambient_temperature 150(2)
_diffrn_detector_area_resol_mean 9
_diffrn_measured_fraction_theta_full 0.998
_diffrn_measured_fraction_theta_max 0.998
_diffrn_measurement_device_type 'Nonius Kappa CCD'
_diffrn_measurement_method '\w and \p scans'
_diffrn_radiation_monochromator graphite
_diffrn_radiation_source 'fine-focus sealed tube'
_diffrn_radiation_type MoK\a
_diffrn_radiation_wavelength 0.71073
_diffrn_reflns_av_R_equivalents 0.0846
_diffrn_reflns_av_sigmaI/netI 0.0747
_diffrn_reflns_limit_h_max 31
_diffrn_reflns_limit_h_min -31
_diffrn_reflns_limit_k_max 40
_diffrn_reflns_limit_k_min -40
_diffrn_reflns_limit_l_max 24
_diffrn_reflns_limit_l_min -24
_diffrn_reflns_number 84809
_diffrn_reflns_theta_full 24.50
_diffrn_reflns_theta_max 24.50
_diffrn_reflns_theta_min 1.78
_diffrn_standards_decay_% 0
_exptl_absorpt_coefficient_mu 20.859
_exptl_absorpt_correction_T_max 0.3675
_exptl_absorpt_correction_T_min 0.0621
_exptl_absorpt_correction_type empirical
_exptl_absorpt_process_details SADABS
_exptl_crystal_colour colourless
_exptl_crystal_density_diffrn 3.465
_exptl_crystal_density_meas ?
_exptl_crystal_density_method 'not measured'
_exptl_crystal_description prism
_exptl_crystal_F_000 18748
_exptl_crystal_size_max 0.30
_exptl_crystal_size_mid 0.06
_exptl_crystal_size_min 0.06
_refine_diff_density_max 2.52
_refine_diff_density_min -1.54
_refine_diff_density_rms 0.36
_refine_ls_extinction_coef none
_refine_ls_extinction_method none
_refine_ls_goodness_of_fit_ref 1.056
_refine_ls_hydrogen_treatment none
_refine_ls_matrix_type full
_refine_ls_number_parameters 1097
_refine_ls_number_reflns 17021
_refine_ls_number_restraints 3
_refine_ls_restrained_S_all 1.056
_refine_ls_R_factor_all 0.1080
_refine_ls_R_factor_gt 0.0652
_refine_ls_shift/su_max 0.005
_refine_ls_shift/su_mean 0.000
_refine_ls_structure_factor_coef Fsqd
_refine_ls_weighting_details 'calc w=1/[\s^2^(Fo^2^)+(0.0849P)^2^+426.5451P] where P=(Fo^2^+2Fc^2^)/3'
_refine_ls_weighting_scheme calc
_refine_ls_wR_factor_gt 0.1560
_refine_ls_wR_factor_ref 0.1780
_reflns_number_gt 11213
_reflns_number_total 17021
_reflns_threshold_expression >2sigma(I)
_cod_data_source_file b515935k.txt
_cod_data_source_block ob193
_cod_depositor_comments
;
The following automatic conversions were performed:
'_symmetry_cell_setting' value 'Orthorhombic' changed to 'orthorhombic'
according to '/home/saulius/struct/CIF-dictionaries/cif_core.dic'
dictionary named 'cif_core.dic' version 2.4.1 from 2010-06-29.

Automatic conversion script
Id: cif_fix_enum 1527 2010-12-29 10:47:43Z saulius 

The following automatic conversions were performed:

'_exptl_crystal_density_meas' value 'none' was changed to '?' - the
value is perceived as not measured.

Automatic conversion script
Id: cif_fix_values 3008 2015-01-20 13:52:24Z robertas 
;
_cod_original_sg_symbol_H-M Pnma
_cod_original_formula_sum 'C54 H197 Ba1.50 N9 Na O168 W36'
_cod_database_code 7006963

loop_
_symmetry_equiv_pos_as_xyz
'x, y, z'
'-x+1/2, -y, z+1/2'
'x+1/2, -y+1/2, -z+1/2'
'-x, y+1/2, -z'
'-x, -y, -z'
'x-1/2, y, -z-1/2'
'-x-1/2, y-1/2, z-1/2'
'x, -y-1/2, z'

loop_
_atom_site_label
_atom_site_type_symbol
_atom_site_fract_x
_atom_site_fract_y
_atom_site_fract_z
_atom_site_U_iso_or_equiv
_atom_site_adp_type
_atom_site_occupancy
_atom_site_symmetry_multiplicity
_atom_site_calc_flag
_atom_site_refinement_flags
_atom_site_disorder_assembly
_atom_site_disorder_group
W1 W 1.20537(3) 0.2500 -0.05412(5) 0.0494(3) Uani 1 2 d S . .
W2 W 1.18078(2) 0.203130(19) -0.18832(4) 0.0522(2) Uani 1 1 d . . .
W3 W 1.10904(2) 0.196970(17) 0.03196(4) 0.04401(18) Uani 1 1 d . . .
W4 W 1.08122(2) 0.151342(17) -0.10114(4) 0.04588(19) Uani 1 1 d . . .
W5 W 1.08131(4) 0.2500 -0.27213(5) 0.0522(3) Uani 1 2 d S . .
W6 W 0.99272(2) 0.204003(18) -0.19999(4) 0.04831(19) Uani 1 1 d . . .
W7 W 1.02452(3) 0.2500 -0.07302(5) 0.0409(2) Uani 1 2 d S . .
W8 W 0.99437(2) 0.145280(17) 0.03321(4) 0.04454(18) Uani 1 1 d . . .
W9 W 0.96114(2) 0.110496(17) 0.19148(4) 0.04512(19) Uani 1 1 d . . .
W10 W 0.92413(2) 0.058701(17) 0.06906(4) 0.04764(19) Uani 1 1 d . . .
W11 W 0.84961(2) 0.147376(17) 0.11343(3) 0.04211(18) Uani 1 1 d . . .
W12 W 0.81677(2) 0.099150(19) -0.01145(4) 0.0503(2) Uani 1 1 d . . .
W13 W 0.73680(2) 0.147560(18) 0.06846(4) 0.0498(2) Uani 1 1 d . . .
W14 W 0.74127(2) 0.054916(19) 0.08401(4) 0.0533(2) Uani 1 1 d . . .
W15 W 0.83617(2) 0.005318(18) 0.17230(4) 0.0533(2) Uani 1 1 d . . .
W16 W 0.75541(2) 0.053904(19) 0.25693(4) 0.0537(2) Uani 1 1 d . . .
W17 W 0.87331(2) 0.058319(19) 0.29452(4) 0.0516(2) Uani 1 1 d . . .
W18 W 0.75136(2) 0.159961(18) 0.24228(4) 0.04698(19) Uani 1 1 d . . .
W19 W 0.86813(2) 0.163320(18) 0.28615(4) 0.04718(19) Uani 1 1 d . . .
W20 W 0.81665(3) 0.2500 0.21913(5) 0.0470(3) Uani 1 2 d S . .
Ba1 Ba 0.90260(5) 0.2500 0.04075(7) 0.0465(4) Uani 1 2 d S . .
Na1 Na 0.8325(4) 0.0787(3) -0.2016(6) 0.067(4) Uani 0.60 1 d P . .
O1 O 1.2586(6) 0.2500 -0.0103(8) 0.060(5) Uani 1 2 d S . .
O2 O 1.2235(3) 0.2111(3) -0.1189(6) 0.049(3) Uani 1 1 d . . .
O3 O 1.1480(5) 0.2500 -0.1293(7) 0.042(4) Uani 1 2 d S . .
O4 O 1.2133(3) 0.1704(3) -0.2333(6) 0.059(4) Uani 1 1 d . . .
O5 O 1.2064(5) 0.2500 -0.2255(8) 0.056(5) Uani 1 2 d S . .
O6 O 1.1244(4) 0.2124(3) -0.2435(5) 0.051(3) Uani 1 1 d . . .
O7 O 1.1680(3) 0.2137(3) -0.0119(6) 0.049(3) Uani 1 1 d . . .
O8 O 1.1396(4) 0.1698(3) -0.1398(5) 0.051(3) Uani 1 1 d . . .
O9 O 1.1402(4) 0.1837(3) 0.0987(6) 0.055(3) Uani 1 1 d . . .
O10 O 1.0985(4) 0.2500 0.0475(8) 0.045(4) Uani 1 2 d S . .
O11 O 1.1147(4) 0.1523(3) -0.0207(5) 0.051(3) Uani 1 1 d . . .
O12 O 1.0471(4) 0.1812(3) 0.0552(6) 0.052(3) Uani 1 1 d . . .
O13 O 1.0231(4) 0.1410(2) -0.0470(6) 0.048(3) Uani 1 1 d . . .
O14 O 1.0899(4) 0.1040(3) -0.1201(6) 0.054(3) Uani 1 1 d . . .
O15 O 1.0697(3) 0.2103(3) -0.0623(5) 0.043(3) Uani 1 1 d . . .
O16 O 1.0434(3) 0.1679(3) -0.1671(6) 0.051(3) Uani 1 1 d . . .
O17 O 1.0918(6) 0.2500 -0.3501(11) 0.081(7) Uani 1 2 d S . .
O18 O 1.0319(4) 0.2100(3) -0.2755(6) 0.054(3) Uani 1 1 d . . .
O19 O 1.0449(5) 0.2500 -0.1754(7) 0.041(4) Uani 1 2 d S . .
O20 O 0.9580(5) 0.2500 -0.2237(8) 0.055(5) Uani 1 2 d S . .
O21 O 0.9473(4) 0.1721(3) -0.2264(6) 0.057(4) Uani 1 1 d . . .
O22 O 0.9786(3) 0.2128(2) -0.1156(6) 0.046(3) Uani 1 1 d . . .
O23 O 0.9969(5) 0.2500 0.0000(9) 0.053(5) Uani 1 2 d S A .
O24 O 1.0526(4) 0.1030(3) 0.0631(6) 0.048(3) Uani 1 1 d . . .
O25 O 0.9514(4) 0.1791(3) 0.0188(5) 0.046(3) Uani 1 1 d . A .
O26 O 0.9829(3) 0.1432(3) 0.1259(5) 0.043(3) Uani 1 1 d . . .
O27 O 0.9565(3) 0.1003(2) 0.0263(5) 0.043(3) Uani 1 1 d . . .
O28 O 1.0137(4) 0.1083(3) 0.2363(5) 0.051(3) Uani 1 1 d . . .
O29 O 0.9704(3) 0.0671(3) 0.1355(5) 0.044(3) Uani 1 1 d . . .
O30 O 0.9258(3) 0.0734(3) 0.2444(5) 0.043(3) Uani 1 1 d . . .
O31 O 0.9230(3) 0.1474(3) 0.2353(5) 0.046(3) Uani 1 1 d . . .
O32 O 0.8928(4) 0.1069(3) 0.1265(5) 0.042(3) Uani 1 1 d . . .
O33 O 0.9530(3) 0.0229(3) 0.0278(5) 0.050(3) Uani 1 1 d . . .
O34 O 0.8882(3) 0.1864(2) 0.1164(6) 0.046(3) Uani 1 1 d . A .
O35 O 0.8555(3) 0.1397(2) 0.0203(5) 0.045(3) Uani 1 1 d . . .
O36 O 0.7915(4) 0.1785(3) 0.0841(6) 0.053(3) Uani 1 1 d . . .
O37 O 0.8245(3) 0.1475(3) 0.1968(6) 0.045(3) Uani 1 1 d . . .
O38 O 0.8887(4) 0.0252(3) 0.1256(5) 0.047(3) Uani 1 1 d . . .
O39 O 0.7937(4) 0.1042(3) 0.0889(5) 0.047(3) Uani 1 1 d . . .
O40 O 0.8286(4) 0.0977(3) -0.0917(7) 0.066(4) Uani 1 1 d . F .
O41 O 0.8691(4) 0.0652(3) 0.0201(5) 0.049(3) Uani 1 1 d . . .
O42 O 0.7618(4) 0.1363(3) -0.0144(6) 0.052(3) Uani 1 1 d . . .
O43 O 0.7682(4) 0.0596(3) 0.0005(6) 0.062(4) Uani 1 1 d . . .
O44 O 0.6925(4) 0.1791(3) 0.0450(6) 0.063(4) Uani 1 1 d . . .
O45 O 0.7035(4) 0.1000(3) 0.0680(6) 0.058(4) Uani 1 1 d . . .
O46 O 0.7255(3) 0.1489(2) 0.1615(5) 0.040(3) Uani 1 1 d . . .
O47 O 0.6966(4) 0.0229(3) 0.0631(7) 0.066(4) Uani 1 1 d . . .
O48 O 0.7932(4) 0.0220(3) 0.1045(6) 0.063(4) Uani 1 1 d . . .
O49 O 0.7282(3) 0.0611(3) 0.1706(5) 0.046(3) Uani 1 1 d . . .
O50 O 0.7765(4) 0.0039(3) 0.2243(6) 0.052(3) Uani 1 1 d . . .
O51 O 0.8409(4) -0.0427(3) 0.1584(6) 0.060(4) Uani 1 1 d . . .
O52 O 0.8702(4) 0.0089(3) 0.2498(6) 0.061(4) Uani 1 1 d . . .
O53 O 0.8259(3) 0.0659(3) 0.2088(6) 0.050(3) Uani 1 1 d . . .
O54 O 0.7051(4) 0.0385(3) 0.2975(6) 0.056(3) Uani 1 1 d . . .
O55 O 0.8052(4) 0.0485(3) 0.3210(5) 0.050(3) Uani 1 1 d . . .
O56 O 0.8988(4) 0.0438(3) 0.3638(6) 0.068(4) Uani 1 1 d . . .
O57 O 0.8608(3) 0.1100(3) 0.3081(5) 0.048(3) Uani 1 1 d . . .
O58 O 0.7519(3) 0.1059(3) 0.2647(5) 0.045(3) Uani 1 1 d . . .
O59 O 0.6996(3) 0.1715(3) 0.2851(6) 0.052(3) Uani 1 1 d . . .
O60 O 0.7687(3) 0.2104(3) 0.2169(5) 0.041(3) Uani 1 1 d . . .
O61 O 0.8011(4) 0.1668(3) 0.3088(5) 0.043(3) Uani 1 1 d . . .
O62 O 0.8942(4) 0.1759(3) 0.3528(6) 0.067(4) Uani 1 1 d . . .
O63 O 0.8625(3) 0.2121(3) 0.2482(6) 0.050(3) Uani 1 1 d . . .
O64 O 0.8335(5) 0.2500 0.1416(8) 0.051(5) Uani 1 2 d S A .
O65 O 0.7987(5) 0.2500 0.3243(8) 0.057(5) Uani 1 2 d S . .
O66 O 0.7931(6) 0.2500 0.0164(10) 0.072(6) Uani 1 2 d S A .
O67 O 0.8651(6) 0.2021(4) -0.0545(7) 0.107(6) Uani 1 1 d . A 1
O68 O 0.8550(10) 0.1946(8) -0.1140(15) 0.081(8) Uiso 0.50 1 d P B 2
O69 O 0.9744(11) 0.2307(8) 0.1329(17) 0.109(11) Uiso 0.50 1 d P . 1
O70 O 0.9607(19) 0.2500 0.272(3) 0.096(16) Uiso 0.40 2 d SP C 1
O71 O 0.9626(15) 0.2299(11) 0.217(2) 0.116(15) Uiso 0.40 1 d P . 2
O72 O 0.955(2) 0.2500 0.356(3) 0.19(2) Uiso 0.60 2 d SP D 2
O73 O 0.7028(6) 0.2500 0.3567(10) 0.077(5) Uiso 1 2 d S . .
O74 O 0.808(2) 0.2102(17) -0.142(3) 0.070(17) Uiso 0.20 1 d P E 1
O75 O 0.914(4) 0.099(3) 0.536(5) 0.22(4) Uiso 0.30 1 d P . .
O76 O 0.9461(17) 0.1061(13) -0.339(2) 0.170(18) Uiso 0.50 1 d P . .
O77 O 1.003(3) 0.167(2) -0.379(4) 0.09(2) Uiso 0.20 1 d P . .
O78 O 1.1220(4) 0.1107(4) 0.1544(7) 0.080(5) Uani 1 1 d . . .
O79 O 1.0896(4) 0.0516(3) -0.0207(6) 0.055(3) Uani 1 1 d . . .
O80 O 0.839(2) 0.1522(16) -0.263(3) 0.062(16) Uiso 0.20 1 d P F 1
O81 O 0.850(2) 0.2351(15) 0.436(3) 0.11(2) Uiso 0.25 1 d P . .
O82 O 0.8168(11) 0.1809(9) -0.3785(17) 0.102(10) Uiso 0.50 1 d P . .
O83 O 0.8598(14) 0.0612(11) -0.311(2) 0.131(13) Uiso 0.50 1 d P F 1
O84 O 0.723(3) 0.2500 -0.116(4) 0.19(3) Uiso 0.50 2 d SP G 1
O85 O 0.6318(8) 0.0992(7) 0.2007(13) 0.063(6) Uiso 0.50 1 d P H 1
O86 O 0.646(3) 0.1448(19) -0.120(4) 0.11(2) Uiso 0.25 1 d P I 2
O87 O 1.0089(18) 0.0803(15) 0.383(3) 0.076(15) Uiso 0.25 1 d P . 2
O88 O 0.8851(11) -0.0187(9) -0.3276(17) 0.105(10) Uiso 0.50 1 d P . .
O89 O 0.561(3) 0.086(2) 0.087(4) 0.09(2) Uiso 0.20 1 d P . .
O90 O 0.591(4) 0.2500 -0.014(5) 0.09(3) Uiso 0.20 2 d SP . .
O91 O 0.708(2) 0.2500 -0.063(4) 0.041(17) Uiso 0.20 2 d SP J 2
O92 O 0.6073(17) 0.0831(14) 0.223(2) 0.088(14) Uiso 0.30 1 d P K 2
O93 O 0.9869(18) 0.1123(15) 0.394(3) 0.099(16) Uiso 0.30 1 d P L 1
O94 O 0.8173(16) 0.0343(13) -0.297(2) 0.086(14) Uiso 0.30 1 d P F 2
O95 O 0.8641(13) 0.1764(10) 0.503(2) 0.059(10) Uiso 0.30 1 d P . .
O96 O 0.8101(12) 0.2500 -0.1236(17) 0.125(11) Uiso 0.80 2 d SP M 2
O97 O 0.9754(18) 0.1316(14) 0.454(3) 0.097(16) Uiso 0.30 1 d P N 2
O98 O 1.0892(19) 0.1288(16) -0.437(3) 0.107(17) Uiso 0.30 1 d P . .
O99 O 0.8112(8) 0.1386(6) -0.2370(12) 0.055(6) Uiso 0.50 1 d P F 2
N10 N 0.9570(5) 0.0281(4) -0.1569(8) 0.066(4) Uiso 1 1 d . . .
C11 C 0.9383(6) -0.0078(4) -0.1237(10) 0.061(6) Uani 1 1 d . F .
C12 C 0.8838(6) -0.0026(6) -0.1099(9) 0.064(6) Uani 1 1 d . . .
C13 C 0.9558(8) 0.0635(5) -0.1108(10) 0.075(7) Uani 1 1 d . F .
C14 C 0.9542(6) 0.0982(5) -0.1474(10) 0.069(6) Uani 1 1 d . . .
C15 C 1.0065(7) 0.0227(6) -0.1811(13) 0.095(8) Uani 1 1 d . . .
C16 C 1.0045(9) 0.0036(8) -0.2414(14) 0.111(8) Uiso 1 1 d . . .
O111 O 0.9143(4) 0.0944(3) -0.1943(7) 0.078(5) Uani 1 1 d . F .
O112 O 0.8610(4) 0.0132(3) -0.1635(8) 0.082(5) Uani 1 1 d . F .
O113 O 0.9673(7) 0.0212(6) -0.2850(10) 0.143(7) Uiso 1 1 d . . .
N20 N 0.7326(5) 0.0904(4) 0.5067(7) 0.055(4) Uani 1 1 d . . .
C21 C 0.7181(7) 0.1071(6) 0.5674(10) 0.074(6) Uani 1 1 d . . .
C22 C 0.7520(6) 0.0966(5) 0.6248(10) 0.072(6) Uani 1 1 d . . .
C23 C 0.7131(7) 0.1113(6) 0.4502(11) 0.087(7) Uani 1 1 d . . .
C24 C 0.7432(5) 0.1472(6) 0.4421(12) 0.096(8) Uani 1 1 d . . .
C25 C 0.7174(8) 0.0491(5) 0.5064(10) 0.077(7) Uani 1 1 d . . .
C26 C 0.7417(7) 0.0304(5) 0.4489(9) 0.067(6) Uani 1 1 d . . .
O122 O 0.7927(5) 0.1367(4) 0.4338(7) 0.078(4) Uani 1 1 d . . .
O123 O 0.8012(7) 0.1057(5) 0.6036(10) 0.120(6) Uiso 1 1 d . . .
N30 N 0.6500(8) 0.1022(6) -0.1662(16) 0.162(12) Uani 1 1 d . O 1
C32 C 0.5887(12) 0.0914(10) -0.2253(18) 0.156(13) Uiso 1 1 d . . .
C34 C 0.7076(17) 0.0616(14) -0.154(2) 0.22(2) Uiso 1 1 d . . .
O132 O 0.7536(9) 0.0592(7) -0.2131(13) 0.173(9) Uiso 1 1 d . F .
N40 N 0.6043(5) 0.2500 0.2267(13) 0.051(7) Uiso 0.70 2 d SPD . 1
C41 C 0.6572(6) 0.2500 0.2088(7) 0.116(13) Uiso 1 2 d SD . 1
C42 C 0.6647(11) 0.2500 0.1383(7) 0.094(10) Uiso 1 2 d SD . 1
C44 C 0.5940(12) 0.1972(9) 0.2361(18) 0.145(12) Uiso 1 1 d . . 1
O141 O 0.6305(19) 0.2500 0.088(3) 0.094(16) Uiso 0.40 2 d SP . 1
O142 O 0.5416(8) 0.1953(6) 0.2196(12) 0.057(6) Uiso 0.50 1 d P . 1
N40' N 0.579(3) 0.2500 0.291(3) 0.08(2) Uiso 0.30 2 d SPD . 2
C43' C 0.581(2) 0.2076(4) 0.282(3) 0.036(17) Uiso 0.20 1 d PD . 2
Ba2 Ba 0.6173(3) -0.0049(2) -0.0162(4) 0.091(2) Uiso 0.20 1 d P . .
O12A O 0.7077(5) -0.0381(3) -0.0503(7) 0.082(5) Uani 1 1 d . . .

loop_
_atom_site_aniso_label
_atom_site_aniso_U_11
_atom_site_aniso_U_22
_atom_site_aniso_U_33
_atom_site_aniso_U_23
_atom_site_aniso_U_13
_atom_site_aniso_U_12
W1 0.0387(4) 0.0482(5) 0.0613(7) 0.000 0.0043(4) 0.000
W2 0.0477(3) 0.0460(4) 0.0629(5) -0.0032(3) 0.0120(3) 0.0025(3)
W3 0.0404(3) 0.0388(3) 0.0528(4) 0.0006(3) 0.0002(3) 0.0019(3)
W4 0.0457(3) 0.0386(3) 0.0533(5) -0.0016(3) 0.0048(3) 0.0026(3)
W5 0.0544(5) 0.0512(5) 0.0509(7) 0.000 0.0084(5) 0.000
W6 0.0502(3) 0.0423(3) 0.0525(5) -0.0030(3) -0.0007(3) -0.0019(3)
W7 0.0379(4) 0.0365(4) 0.0484(6) 0.000 0.0025(4) 0.000
W8 0.0411(3) 0.0374(3) 0.0552(5) 0.0022(3) 0.0051(3) 0.0010(3)
W9 0.0402(3) 0.0411(3) 0.0540(5) 0.0033(3) 0.0024(3) 0.0005(3)
W10 0.0468(3) 0.0361(3) 0.0600(5) -0.0014(3) 0.0035(3) 0.0003(3)
W11 0.0404(3) 0.0367(3) 0.0492(4) 0.0006(3) 0.0018(3) 0.0000(3)
W12 0.0507(3) 0.0471(3) 0.0531(5) -0.0057(3) -0.0015(3) -0.0012(3)
W13 0.0441(3) 0.0458(3) 0.0596(5) -0.0027(3) -0.0042(3) 0.0013(3)
W14 0.0462(3) 0.0442(3) 0.0696(5) -0.0048(4) -0.0015(3) -0.0046(3)
W15 0.0502(3) 0.0375(3) 0.0722(5) 0.0023(3) 0.0075(4) -0.0009(3)
W16 0.0457(3) 0.0444(3) 0.0710(5) 0.0065(4) 0.0108(3) -0.0037(3)
W17 0.0474(3) 0.0469(3) 0.0605(5) 0.0094(4) 0.0059(3) -0.0005(3)
W18 0.0397(3) 0.0457(3) 0.0556(5) 0.0014(3) 0.0069(3) -0.0013(3)
W19 0.0432(3) 0.0471(3) 0.0512(5) -0.0005(3) 0.0012(3) -0.0002(3)
W20 0.0454(5) 0.0398(4) 0.0557(7) 0.000 0.0094(5) 0.000
Ba1 0.0444(6) 0.0381(6) 0.0570(10) 0.000 0.0043(7) 0.000
Na1 0.074(7) 0.075(7) 0.052(8) -0.012(6) -0.013(6) 0.015(6)
O1 0.065(9) 0.059(9) 0.055(11) 0.000 0.014(9) 0.000
O2 0.042(5) 0.047(6) 0.059(8) -0.007(5) 0.014(5) 0.007(5)
O3 0.045(7) 0.040(7) 0.040(9) 0.000 0.006(7) 0.000
O4 0.037(5) 0.050(6) 0.090(9) -0.011(6) 0.019(6) -0.005(5)
O5 0.024(6) 0.061(9) 0.082(13) 0.000 -0.005(7) 0.000
O6 0.056(6) 0.047(6) 0.049(7) -0.014(5) 0.003(5) 0.017(5)
O7 0.044(5) 0.046(6) 0.059(8) -0.005(6) 0.010(5) 0.009(5)
O8 0.052(6) 0.046(6) 0.055(8) -0.013(5) 0.007(5) 0.003(5)
O9 0.043(5) 0.035(5) 0.087(9) 0.015(6) -0.004(6) -0.003(5)
O10 0.020(6) 0.036(7) 0.078(12) 0.000 -0.002(7) 0.000
O11 0.079(7) 0.035(5) 0.038(7) -0.010(5) 0.015(6) -0.004(5)
O12 0.049(5) 0.029(5) 0.078(9) -0.001(5) -0.012(6) -0.003(4)
O13 0.056(6) 0.028(5) 0.060(8) -0.006(5) 0.006(6) -0.004(4)
O14 0.056(6) 0.047(6) 0.057(8) 0.005(6) 0.006(6) -0.006(5)
O15 0.038(5) 0.041(5) 0.049(7) -0.011(5) 0.000(5) -0.003(4)
O16 0.045(5) 0.050(6) 0.058(8) -0.001(6) 0.020(5) 0.002(5)
O17 0.054(9) 0.046(9) 0.14(2) 0.000 -0.013(11) 0.000
O18 0.055(6) 0.041(5) 0.066(8) 0.001(6) -0.010(6) -0.006(5)
O19 0.037(7) 0.045(7) 0.041(9) 0.000 -0.008(7) 0.000
O20 0.047(8) 0.035(7) 0.082(13) 0.000 -0.016(8) 0.000
O21 0.057(6) 0.053(6) 0.060(8) -0.001(6) -0.005(6) -0.008(5)
O22 0.024(4) 0.031(5) 0.084(9) -0.003(5) 0.008(5) -0.005(4)
O23 0.036(7) 0.030(7) 0.094(13) 0.000 -0.018(8) 0.000
O24 0.050(6) 0.032(5) 0.063(8) 0.011(5) -0.007(5) -0.001(4)
O25 0.063(6) 0.040(5) 0.034(6) 0.000(5) 0.024(5) -0.015(5)
O26 0.040(5) 0.038(5) 0.051(7) -0.003(5) -0.007(5) -0.002(4)
O27 0.040(5) 0.033(5) 0.057(7) -0.005(5) 0.003(5) -0.011(4)
O28 0.061(6) 0.049(6) 0.041(7) -0.014(5) 0.005(5) 0.009(5)
O29 0.055(6) 0.033(5) 0.044(7) 0.009(5) -0.001(5) -0.004(4)
O30 0.028(4) 0.055(6) 0.046(7) -0.002(5) 0.003(4) -0.006(4)
O31 0.025(4) 0.059(6) 0.053(7) 0.002(5) 0.008(5) 0.004(4)
O32 0.054(6) 0.038(5) 0.035(6) -0.005(5) 0.005(5) -0.008(5)
O33 0.045(5) 0.049(6) 0.055(8) -0.004(5) 0.015(5) 0.002(5)
O34 0.051(5) 0.020(4) 0.067(8) 0.002(5) 0.018(5) 0.007(4)
O35 0.044(5) 0.028(5) 0.061(8) 0.004(5) -0.014(5) -0.009(4)
O36 0.045(5) 0.056(6) 0.058(8) 0.005(6) -0.004(5) -0.003(5)
O37 0.024(4) 0.046(5) 0.066(8) 0.002(5) -0.009(5) -0.005(4)
O38 0.055(6) 0.042(5) 0.044(7) -0.008(5) 0.011(5) -0.011(5)
O39 0.048(5) 0.034(5) 0.058(8) -0.006(5) -0.001(5) -0.003(4)
O40 0.049(6) 0.051(6) 0.098(11) 0.007(7) -0.018(6) 0.006(5)
O41 0.061(6) 0.034(5) 0.052(7) -0.012(5) 0.012(6) -0.007(5)
O42 0.047(5) 0.052(6) 0.058(8) -0.009(6) -0.010(5) 0.008(5)
O43 0.058(6) 0.045(6) 0.082(9) 0.000(6) 0.000(6) -0.001(5)
O44 0.034(5) 0.078(7) 0.076(9) -0.020(7) -0.007(6) 0.007(5)
O45 0.043(5) 0.054(6) 0.077(9) -0.001(6) -0.012(6) -0.008(5)
O46 0.030(4) 0.036(5) 0.055(7) 0.004(5) -0.003(5) 0.002(4)
O47 0.053(6) 0.058(7) 0.088(10) -0.010(7) 0.000(7) 0.002(6)
O48 0.059(6) 0.032(5) 0.097(10) -0.002(6) 0.004(7) -0.017(5)
O49 0.047(5) 0.044(5) 0.047(7) -0.007(5) -0.003(5) -0.005(5)
O50 0.057(6) 0.038(5) 0.063(8) 0.001(5) 0.017(6) 0.006(5)
O51 0.053(6) 0.051(6) 0.076(9) 0.007(6) 0.013(6) 0.007(5)
O52 0.065(7) 0.042(6) 0.076(9) -0.003(6) 0.014(6) -0.012(5)
O53 0.028(5) 0.041(5) 0.080(9) -0.006(6) 0.000(5) -0.005(4)
O54 0.061(6) 0.038(5) 0.070(9) 0.008(6) 0.008(6) -0.002(5)
O55 0.054(6) 0.037(5) 0.057(8) -0.006(5) 0.009(6) 0.008(5)
O56 0.077(7) 0.044(6) 0.083(10) -0.009(6) 0.019(7) -0.019(6)
O57 0.041(5) 0.046(5) 0.058(8) -0.018(5) -0.003(5) 0.009(4)
O58 0.035(5) 0.047(5) 0.053(7) 0.000(5) 0.001(5) -0.001(4)
O59 0.043(5) 0.041(5) 0.071(8) 0.009(6) 0.010(5) 0.000(5)
O60 0.032(5) 0.048(5) 0.043(7) -0.003(5) 0.000(5) -0.012(4)
O61 0.060(6) 0.036(5) 0.033(6) -0.006(5) 0.009(5) -0.001(5)
O62 0.067(6) 0.058(6) 0.077(9) 0.015(6) 0.034(6) 0.023(6)
O63 0.034(5) 0.041(5) 0.076(9) 0.002(6) 0.000(5) 0.003(4)
O64 0.029(7) 0.037(7) 0.086(13) 0.000 -0.010(7) 0.000
O65 0.051(8) 0.057(9) 0.063(12) 0.000 -0.014(8) 0.000
O66 0.073(10) 0.059(10) 0.084(15) 0.000 0.016(10) 0.000
O67 0.162(13) 0.081(9) 0.078(10) -0.029(8) -0.061(10) 0.028(9)
O78 0.073(8) 0.079(8) 0.089(11) 0.005(8) -0.020(7) -0.026(7)
O79 0.061(6) 0.034(5) 0.070(9) -0.003(5) 0.013(6) -0.005(5)
C11 0.072(10) 0.028(7) 0.081(14) -0.010(8) 0.004(10) -0.016(7)
C12 0.051(9) 0.086(12) 0.057(13) 0.005(11) -0.012(9) 0.005(9)
C13 0.103(14) 0.036(8) 0.086(15) -0.015(10) -0.030(12) 0.001(9)
C14 0.060(10) 0.058(10) 0.089(16) 0.001(10) -0.024(10) -0.013(9)
C15 0.083(12) 0.077(13) 0.13(2) 0.013(13) 0.044(13) 0.026(11)
O111 0.070(7) 0.056(7) 0.108(12) 0.015(7) -0.017(8) 0.006(6)
O112 0.062(7) 0.062(7) 0.121(12) -0.020(8) -0.026(8) -0.004(6)
N20 0.058(7) 0.056(8) 0.050(9) -0.007(7) 0.004(7) 0.013(7)
C21 0.080(11) 0.083(13) 0.060(13) -0.011(11) -0.036(10) 0.003(10)
C22 0.064(10) 0.073(11) 0.078(14) -0.036(11) 0.014(10) 0.008(9)
C23 0.064(11) 0.096(13) 0.102(16) 0.068(12) -0.022(11) -0.011(10)
C24 0.026(7) 0.098(14) 0.16(2) 0.032(14) 0.055(10) 0.026(8)
C25 0.113(15) 0.058(10) 0.062(14) -0.002(10) 0.004(12) -0.032(10)
C26 0.076(11) 0.068(11) 0.058(13) -0.012(10) 0.023(10) 0.004(10)
O122 0.087(8) 0.084(8) 0.062(9) 0.026(7) -0.005(7) -0.019(7)
N30 0.089(14) 0.116(15) 0.28(3) 0.087(18) -0.001(18) 0.011(12)
O12A 0.078(8) 0.061(7) 0.107(12) -0.012(8) -0.016(8) 0.010(7)

loop_
_atom_type_symbol
_atom_type_description
_atom_type_scat_dispersion_real
_atom_type_scat_dispersion_imag
_atom_type_scat_source
W W -0.8490 6.8722 'International Tables Vol C Tables 4.2.6.8 and 6.1.1.4'
Ba Ba -0.3244 2.2819 'International Tables Vol C Tables 4.2.6.8 and 6.1.1.4'
Na Na 0.0362 0.0249 'International Tables Vol C Tables 4.2.6.8 and 6.1.1.4'
O O 0.0106 0.0060 'International Tables Vol C Tables 4.2.6.8 and 6.1.1.4'
N N 0.0061 0.0033 'International Tables Vol C Tables 4.2.6.8 and 6.1.1.4'
C C 0.0033 0.0016 'International Tables Vol C Tables 4.2.6.8 and 6.1.1.4'
H H 0.0000 0.0000 'International Tables Vol C Tables 4.2.6.8 and 6.1.1.4'

loop_
_geom_angle_atom_site_label_1
_geom_angle_atom_site_label_2
_geom_angle_atom_site_label_3
_geom_angle
_geom_angle_site_symmetry_1
_geom_angle_site_symmetry_3
_geom_angle_publ_flag
O1 W1 O7 102.2(5) . . ?
O1 W1 O7 102.2(5) . 8_565 ?
O7 W1 O7 86.6(6) . 8_565 ?
O1 W1 O2 98.8(5) . . ?
O7 W1 O2 89.5(4) . . ?
O7 W1 O2 159.0(4) 8_565 . ?
O1 W1 O2 98.8(5) . 8_565 ?
O7 W1 O2 159.0(4) . 8_565 ?
O7 W1 O2 89.5(4) 8_565 8_565 ?
O2 W1 O2 86.8(6) . 8_565 ?
O1 W1 O3 167.1(7) . . ?
O7 W1 O3 87.1(4) . . ?
O7 W1 O3 87.1(4) 8_565 . ?
O2 W1 O3 72.1(4) . . ?
O2 W1 O3 72.1(4) 8_565 . ?
O4 W2 O2 101.5(5) . . ?
O4 W2 O8 100.7(5) . . ?
O2 W2 O8 92.6(5) . . ?
O4 W2 O5 99.1(5) . . ?
O2 W2 O5 87.7(6) . . ?
O8 W2 O5 159.7(5) . . ?
O4 W2 O6 101.2(5) . . ?
O2 W2 O6 156.9(4) . . ?
O8 W2 O6 87.2(4) . . ?
O5 W2 O6 84.7(5) . . ?
O4 W2 O3 172.3(4) . . ?
O2 W2 O3 73.4(5) . . ?
O8 W2 O3 85.5(4) . . ?
O5 W2 O3 75.2(5) . . ?
O6 W2 O3 83.6(5) . . ?
O9 W3 O12 99.3(5) . . ?
O9 W3 O10 101.6(6) . . ?
O12 W3 O10 96.3(5) . . ?
O9 W3 O11 102.0(5) . . ?
O12 W3 O11 88.8(5) . . ?
O10 W3 O11 154.7(6) . . ?
O9 W3 O7 93.1(5) . . ?
O12 W3 O7 167.0(5) . . ?
O10 W3 O7 84.9(5) . . ?
O11 W3 O7 84.8(4) . . ?
O9 W3 O15 175.1(4) . . ?
O12 W3 O15 81.8(4) . . ?
O10 W3 O15 83.0(5) . . ?
O11 W3 O15 73.2(4) . . ?
O7 W3 O15 85.6(4) . . ?
O14 W4 O16 102.1(5) . . ?
O14 W4 O8 96.6(5) . . ?
O16 W4 O8 92.6(5) . . ?
O14 W4 O11 98.8(5) . . ?
O16 W4 O11 158.8(4) . . ?
O8 W4 O11 88.1(5) . . ?
O14 W4 O13 93.7(4) . . ?
O16 W4 O13 92.1(4) . . ?
O8 W4 O13 167.5(4) . . ?
O11 W4 O13 83.3(5) . . ?
O14 W4 O15 172.0(5) . . ?
O16 W4 O15 84.3(4) . . ?
O8 W4 O15 87.6(4) . . ?
O11 W4 O15 74.5(4) . . ?
O13 W4 O15 81.3(4) . . ?
O17 W5 O6 102.0(5) . . ?
O17 W5 O6 102.0(5) . 8_565 ?
O6 W5 O6 89.9(6) . 8_565 ?
O17 W5 O18 94.8(5) . . ?
O6 W5 O18 86.6(4) . . ?
O6 W5 O18 163.2(5) 8_565 . ?
O17 W5 O18 94.8(5) . 8_565 ?
O6 W5 O18 163.2(5) . 8_565 ?
O6 W5 O18 86.6(4) 8_565 8_565 ?
O18 W5 O18 92.0(6) . 8_565 ?
O17 W5 O19 163.8(6) . . ?
O6 W5 O19 89.4(4) . . ?
O6 W5 O19 89.4(4) 8_565 . ?
O18 W5 O19 74.1(4) . . ?
O18 W5 O19 74.1(4) 8_565 . ?
O21 W6 O22 105.1(5) . . ?
O21 W6 O18 101.8(5) . . ?
O22 W6 O18 153.0(4) . . ?
O21 W6 O20 95.9(5) . . ?
O22 W6 O20 90.2(6) . . ?
O18 W6 O20 88.4(6) . . ?
O21 W6 O16 101.2(5) . . ?
O22 W6 O16 85.4(4) . . ?
O18 W6 O16 88.1(4) . . ?
O20 W6 O16 162.9(5) . . ?
O21 W6 O19 172.0(5) . . ?
O22 W6 O19 77.8(5) . . ?
O18 W6 O19 75.7(5) . . ?
O20 W6 O19 76.6(4) . . ?
O16 W6 O19 86.3(4) . . ?
O21 W6 W6 129.4(3) . 8_565 ?
O22 W6 W6 80.4(3) . 8_565 ?
O18 W6 W6 83.7(3) . 8_565 ?
O20 W6 W6 33.6(4) . 8_565 ?
O16 W6 W6 129.3(3) . 8_565 ?
O19 W6 W6 43.2(2) . 8_565 ?
O21 W6 W7 140.0(4) . . ?
O22 W6 W7 34.9(3) . . ?
O18 W6 W7 118.2(3) . . ?
O20 W6 W7 85.8(5) . . ?
O16 W6 W7 81.2(3) . . ?
O19 W6 W7 43.2(4) . . ?
W6 W6 W7 60.007(15) 8_565 . ?
O23 W7 O15 100.6(4) . . ?
O23 W7 O15 100.6(4) . 8_565 ?
O15 W7 O15 96.1(6) . 8_565 ?
O23 W7 O22 96.9(5) . . ?
O15 W7 O22 88.9(4) . . ?
O15 W7 O22 160.6(5) 8_565 . ?
O23 W7 O22 96.9(5) . 8_565 ?
O15 W7 O22 160.6(5) . 8_565 ?
O15 W7 O22 88.9(4) 8_565 8_565 ?
O22 W7 O22 80.7(5) . 8_565 ?
O23 W7 O19 168.3(6) . . ?
O15 W7 O19 87.2(4) . . ?
O15 W7 O19 87.2(4) 8_565 . ?
O22 W7 O19 74.3(4) . . ?
O22 W7 O19 74.3(4) 8_565 . ?
O23 W7 W6 128.2(4) . . ?
O15 W7 W6 84.5(3) . . ?
O15 W7 W6 130.4(3) 8_565 . ?
O22 W7 W6 31.3(3) . . ?
O22 W7 W6 78.1(3) 8_565 . ?
O19 W7 W6 43.2(2) . . ?
O23 W7 W6 128.2(4) . 8_565 ?
O15 W7 W6 130.4(3) . 8_565 ?
O15 W7 W6 84.5(3) 8_565 8_565 ?
O22 W7 W6 78.1(3) . 8_565 ?
O22 W7 W6 31.3(3) 8_565 8_565 ?
O19 W7 W6 43.2(2) . 8_565 ?
W6 W7 W6 59.99(3) . 8_565 ?
O25 W8 O13 100.9(5) . . ?
O25 W8 O27 101.0(4) . . ?
O13 W8 O27 95.4(4) . . ?
O25 W8 O26 95.3(4) . . ?
O13 W8 O26 162.7(4) . . ?
O27 W8 O26 87.5(4) . . ?
O25 W8 O12 95.8(4) . . ?
O13 W8 O12 87.3(5) . . ?
O27 W8 O12 162.1(4) . . ?
O26 W8 O12 84.9(4) . . ?
O25 W8 O24 173.8(4) . . ?
O13 W8 O24 84.2(4) . . ?
O27 W8 O24 81.9(4) . . ?
O26 W8 O24 79.3(4) . . ?
O12 W8 O24 80.8(4) . . ?
O28 W9 O26 99.2(5) . . ?
O28 W9 O31 103.1(5) . . ?
O26 W9 O31 96.4(4) . . ?
O28 W9 O29 100.7(4) . . ?
O26 W9 O29 89.8(4) . . ?
O31 W9 O29 154.1(4) . . ?
O28 W9 O30 94.2(4) . . ?
O26 W9 O30 165.9(4) . . ?
O31 W9 O30 84.8(4) . . ?
O29 W9 O30 83.4(4) . . ?
O28 W9 O32 173.6(4) . . ?
O26 W9 O32 82.0(4) . . ?
O31 W9 O32 83.0(4) . . ?
O29 W9 O32 73.0(4) . . ?
O30 W9 O32 84.2(4) . . ?
O33 W10 O41 100.8(5) . . ?
O33 W10 O29 100.0(5) . . ?
O41 W10 O29 159.1(4) . . ?
O33 W10 O27 96.3(4) . . ?
O41 W10 O27 91.3(4) . . ?
O29 W10 O27 85.2(4) . . ?
O33 W10 O38 95.4(4) . . ?
O41 W10 O38 90.4(4) . . ?
O29 W10 O38 88.8(4) . . ?
O27 W10 O38 167.6(4) . . ?
O33 W10 O32 175.0(4) . . ?
O41 W10 O32 83.8(4) . . ?
O29 W10 O32 75.3(4) . . ?
O27 W10 O32 81.5(4) . . ?
O38 W10 O32 86.5(4) . . ?
O34 W11 O32 102.1(4) . . ?
O34 W11 O37 100.8(5) . . ?
O32 W11 O37 95.6(4) . . ?
O34 W11 O35 95.4(5) . . ?
O32 W11 O35 89.4(4) . . ?
O37 W11 O35 161.6(4) . . ?
O34 W11 O36 93.6(4) . . ?
O32 W11 O36 162.1(4) . . ?
O37 W11 O36 89.7(4) . . ?
O35 W11 O36 80.6(4) . . ?
O34 W11 O39 166.4(5) . . ?
O32 W11 O39 87.1(4) . . ?
O37 W11 O39 88.0(4) . . ?
O35 W11 O39 74.6(4) . . ?
O36 W11 O39 76.0(4) . . ?
O34 W11 W13 126.4(3) . . ?
O32 W11 W13 130.5(3) . . ?
O37 W11 W13 85.5(3) . . ?
O35 W11 W13 77.9(3) . . ?
O36 W11 W13 32.8(3) . . ?
O39 W11 W13 43.4(2) . . ?
O40 W12 O35 105.1(5) . . ?
O40 W12 O43 103.6(5) . . ?
O35 W12 O43 151.2(5) . . ?
O40 W12 O41 100.0(5) . . ?
O35 W12 O41 86.0(4) . . ?
O43 W12 O41 91.2(4) . . ?
O40 W12 O42 97.6(5) . . ?
O35 W12 O42 86.6(4) . . ?
O43 W12 O42 87.6(4) . . ?
O41 W12 O42 162.2(5) . . ?
O40 W12 O39 173.6(4) . . ?
O35 W12 O39 76.4(4) . . ?
O43 W12 O39 74.8(5) . . ?
O41 W12 O39 86.3(4) . . ?
O42 W12 O39 76.2(4) . . ?
O40 W12 W13 130.6(4) . . ?
O35 W12 W13 78.6(3) . . ?
O43 W12 W13 81.2(3) . . ?
O41 W12 W13 129.3(3) . . ?
O42 W12 W13 33.1(3) . . ?
O39 W12 W13 43.2(3) . . ?
O44 W13 O36 103.9(5) . . ?
O44 W13 O45 103.1(5) . . ?
O36 W13 O45 152.9(4) . . ?
O44 W13 O42 97.3(5) . . ?
O36 W13 O42 89.5(5) . . ?
O45 W13 O42 89.2(5) . . ?
O44 W13 O46 99.0(5) . . ?
O36 W13 O46 86.5(4) . . ?
O45 W13 O46 87.2(5) . . ?
O42 W13 O46 163.7(4) . . ?
O44 W13 O39 174.2(5) . . ?
O36 W13 O39 78.7(4) . . ?
O45 W13 O39 74.6(4) . . ?
O42 W13 O39 77.4(4) . . ?
O46 W13 O39 86.3(4) . . ?
O44 W13 W11 139.6(4) . . ?
O36 W13 W11 35.7(3) . . ?
O45 W13 W11 117.3(3) . . ?
O42 W13 W11 85.5(3) . . ?
O46 W13 W11 82.1(2) . . ?
O39 W13 W11 43.2(2) . . ?
O44 W13 W12 132.0(4) . . ?
O36 W13 W12 81.7(3) . . ?
O45 W13 W12 82.0(3) . . ?
O42 W13 W12 34.7(3) . . ?
O46 W13 W12 129.0(3) . . ?
O39 W13 W12 42.7(3) . . ?
W11 W13 W12 60.21(2) . . ?
O47 W14 O49 100.8(5) . . ?
O47 W14 O48 101.1(5) . . ?
O49 W14 O48 89.7(5) . . ?
O47 W14 O43 95.6(6) . . ?
O49 W14 O43 163.6(4) . . ?
O48 W14 O43 88.3(5) . . ?
O47 W14 O45 96.5(5) . . ?
O49 W14 O45 88.3(5) . . ?
O48 W14 O45 162.3(4) . . ?
O43 W14 O45 88.7(5) . . ?
O47 W14 O39 165.7(5) . . ?
O49 W14 O39 89.4(4) . . ?
O48 W14 O39 88.8(4) . . ?
O43 W14 O39 74.3(4) . . ?
O45 W14 O39 73.6(4) . . ?
O51 W15 O38 102.7(5) . . ?
O51 W15 O52 100.1(5) . . ?
O38 W15 O52 92.6(5) . . ?
O51 W15 O48 102.7(5) . . ?
O38 W15 O48 88.3(5) . . ?
O52 W15 O48 156.4(4) . . ?
O51 W15 O50 97.6(5) . . ?
O38 W15 O50 159.5(4) . . ?
O52 W15 O50 86.2(5) . . ?
O48 W15 O50 84.8(5) . . ?
O51 W15 O53 169.7(5) . . ?
O38 W15 O53 85.4(4) . . ?
O52 W15 O53 73.0(4) . . ?
O48 W15 O53 83.6(4) . . ?
O50 W15 O53 74.6(4) . . ?
O54 W16 O58 103.3(5) . . ?
O54 W16 O55 101.2(5) . . ?
O58 W16 O55 94.2(4) . . ?
O54 W16 O50 97.3(5) . . ?
O58 W16 O50 158.8(4) . . ?
O55 W16 O50 86.9(4) . . ?
O54 W16 O49 101.1(5) . . ?
O58 W16 O49 86.2(4) . . ?
O55 W16 O49 157.0(4) . . ?
O50 W16 O49 84.6(4) . . ?
O54 W16 O53 171.5(4) . . ?
O58 W16 O53 84.0(4) . . ?
O55 W16 O53 73.7(4) . . ?
O50 W16 O53 75.9(4) . . ?
O49 W16 O53 83.6(4) . . ?
O56 W17 O30 104.6(5) . . ?
O56 W17 O57 103.7(5) . . ?
O30 W17 O57 87.2(4) . . ?
O56 W17 O52 99.3(5) . . ?
O30 W17 O52 90.9(4) . . ?
O57 W17 O52 156.7(5) . . ?
O56 W17 O55 95.5(5) . . ?
O30 W17 O55 159.9(4) . . ?
O57 W17 O55 87.3(4) . . ?
O52 W17 O55 86.5(4) . . ?
O56 W17 O53 165.4(4) . . ?
O30 W17 O53 87.8(4) . . ?
O57 W17 O53 84.3(4) . . ?
O52 W17 O53 72.4(4) . . ?
O55 W17 O53 72.5(4) . . ?
O59 W18 O46 102.0(5) . . ?
O59 W18 O60 97.5(4) . . ?
O46 W18 O60 92.0(4) . . ?
O59 W18 O58 96.3(4) . . ?
O46 W18 O58 91.0(4) . . ?
O60 W18 O58 164.9(4) . . ?
O59 W18 O61 99.9(5) . . ?
O46 W18 O61 158.1(4) . . ?
O60 W18 O61 84.9(4) . . ?
O58 W18 O61 86.7(4) . . ?
O59 W18 O37 172.8(5) . . ?
O46 W18 O37 85.1(4) . . ?
O60 W18 O37 80.9(4) . . ?
O58 W18 O37 84.6(4) . . ?
O61 W18 O37 73.0(4) . . ?
O62 W19 O63 98.7(5) . . ?
O62 W19 O61 101.0(5) . . ?
O63 W19 O61 88.2(4) . . ?
O62 W19 O31 102.2(5) . . ?
O63 W19 O31 95.4(4) . . ?
O61 W19 O31 155.6(4) . . ?
O62 W19 O57 95.9(5) . . ?
O63 W19 O57 164.7(4) . . ?
O61 W19 O57 84.4(4) . . ?
O31 W19 O57 86.1(4) . . ?
O62 W19 O37 174.4(4) . . ?
O63 W19 O37 80.4(4) . . ?
O61 W19 O37 73.5(4) . . ?
O31 W19 O37 83.3(4) . . ?
O57 W19 O37 84.6(4) . . ?
O64 W20 O60 99.4(4) . . ?
O64 W20 O60 99.4(4) . 8_565 ?
O60 W20 O60 93.4(6) . 8_565 ?
O64 W20 O63 97.2(5) . . ?
O60 W20 O63 87.2(4) . . ?
O60 W20 O63 163.0(5) 8_565 . ?
O64 W20 O63 97.2(5) . 8_565 ?
O60 W20 O63 163.0(5) . 8_565 ?
O60 W20 O63 87.2(4) 8_565 8_565 ?
O63 W20 O63 87.4(6) . 8_565 ?
O64 W20 O65 176.7(6) . . ?
O60 W20 O65 82.8(4) . . ?
O60 W20 O65 82.8(4) 8_565 . ?
O63 W20 O65 80.4(4) . . ?
O63 W20 O65 80.4(4) 8_565 . ?
O23 Ba1 O34 108.4(3) . . ?
O23 Ba1 O34 108.4(3) . 8_565 ?
O34 Ba1 O34 107.7(4) . 8_565 ?
O23 Ba1 O67 97.1(5) . . ?
O34 Ba1 O67 82.6(4) . . ?
O34 Ba1 O67 147.1(4) 8_565 . ?
O23 Ba1 O67 97.1(5) . 8_565 ?
O34 Ba1 O67 147.1(4) . 8_565 ?
O34 Ba1 O67 82.6(4) 8_565 8_565 ?
O67 Ba1 O67 73.7(6) . 8_565 ?
O23 Ba1 O64 150.2(5) . . ?
O34 Ba1 O64 58.6(2) . . ?
O34 Ba1 O64 58.6(2) 8_565 . ?
O67 Ba1 O64 106.7(4) . . ?
O67 Ba1 O64 106.7(4) 8_565 . ?
O23 Ba1 O69 63.7(8) . . ?
O34 Ba1 O69 61.0(6) . . ?
O34 Ba1 O69 84.4(7) 8_565 . ?
O67 Ba1 O69 126.5(7) . . ?
O67 Ba1 O69 151.8(7) 8_565 . ?
O64 Ba1 O69 87.4(7) . . ?
O23 Ba1 O69 63.7(8) . 8_565 ?
O34 Ba1 O69 84.4(7) . 8_565 ?
O34 Ba1 O69 61.0(6) 8_565 8_565 ?
O67 Ba1 O69 151.8(7) . 8_565 ?
O67 Ba1 O69 126.5(7) 8_565 8_565 ?
O64 Ba1 O69 87.4(7) . 8_565 ?
O69 Ba1 O69 27.7(12) . 8_565 ?
O23 Ba1 O25 60.44(19) . . ?
O34 Ba1 O25 57.0(3) . . ?
O34 Ba1 O25 149.4(3) 8_565 . ?
O67 Ba1 O25 62.3(4) . . ?
O67 Ba1 O25 125.3(4) 8_565 . ?
O64 Ba1 O25 115.5(2) . . ?
O69 Ba1 O25 65.0(7) . . ?
O69 Ba1 O25 89.7(6) 8_565 . ?
O23 Ba1 O25 60.44(19) . 8_565 ?
O34 Ba1 O25 149.4(3) . 8_565 ?
O34 Ba1 O25 57.0(3) 8_565 8_565 ?
O67 Ba1 O25 125.3(4) . 8_565 ?
O67 Ba1 O25 62.3(4) 8_565 8_565 ?
O64 Ba1 O25 115.5(2) . 8_565 ?
O69 Ba1 O25 89.7(6) . 8_565 ?
O69 Ba1 O25 65.0(7) 8_565 8_565 ?
O25 Ba1 O25 120.9(4) . 8_565 ?
O23 Ba1 O66 152.0(5) . . ?
O34 Ba1 O66 87.5(3) . . ?
O34 Ba1 O66 87.5(3) 8_565 . ?
O67 Ba1 O66 61.3(4) . . ?
O67 Ba1 O66 61.3(4) 8_565 . ?
O64 Ba1 O66 57.8(5) . . ?
O69 Ba1 O66 142.8(8) . . ?
O69 Ba1 O66 142.8(8) 8_565 . ?
O25 Ba1 O66 115.7(2) . . ?
O25 Ba1 O66 115.7(2) 8_565 . ?
O132 Na1 O99 90.0(9) . . ?
O132 Na1 O111 175.7(9) . . ?
O99 Na1 O111 92.8(7) . . ?
O132 Na1 O40 98.2(8) . . ?
O99 Na1 O40 92.5(8) . . ?
O111 Na1 O40 85.0(6) . . ?
O132 Na1 O83 96.5(12) . . ?
O99 Na1 O83 90.3(12) . . ?
O111 Na1 O83 80.2(10) . . ?
O40 Na1 O83 165.0(10) . . ?
O132 Na1 O112 93.0(8) . . ?
O99 Na1 O112 176.9(8) . . ?
O111 Na1 O112 84.2(5) . . ?
O40 Na1 O112 88.0(6) . . ?
O83 Na1 O112 88.5(10) . . ?
O132 Na1 O94 65.2(12) . . ?
O99 Na1 O94 105.2(13) . . ?
O111 Na1 O94 110.7(12) . . ?
O40 Na1 O94 155.2(12) . . ?
O83 Na1 O94 35.1(13) . . ?
O112 Na1 O94 75.3(12) . . ?
O132 Na1 O80 106.1(14) . . ?
O99 Na1 O80 19.3(12) . . ?
O111 Na1 O80 76.0(12) . . ?
O40 Na1 O80 100.3(13) . . ?
O83 Na1 O80 78.2(16) . . ?
O112 Na1 O80 157.7(13) . . ?
O94 Na1 O80 102.0(17) . . ?
W2 O2 W1 118.3(5) . . ?
W1 O3 W2 96.2(4) . . ?
W1 O3 W2 96.2(4) . 8_565 ?
W2 O3 W2 94.3(5) . 8_565 ?
W2 O5 W2 115.0(8) . 8_565 ?
W5 O6 W2 143.6(6) . . ?
W1 O7 W3 152.6(6) . . ?
W4 O8 W2 157.9(6) . . ?
W3 O10 W3 153.7(9) . 8_565 ?
W4 O11 W3 118.6(5) . . ?
W3 O12 W8 143.3(6) . . ?
W8 O13 W4 147.0(6) . . ?
W7 O15 W4 137.2(5) . . ?
W7 O15 W3 124.3(5) . . ?
W4 O15 W3 93.3(4) . . ?
W4 O16 W6 148.9(6) . . ?
W6 O18 W5 115.8(6) . . ?
W7 O19 W6 93.6(4) . . ?
W7 O19 W6 93.6(4) . 8_565 ?
W6 O19 W6 93.5(5) . 8_565 ?
W7 O19 W5 168.4(6) . . ?
W6 O19 W5 94.3(5) . . ?
W6 O19 W5 94.3(5) 8_565 . ?
W6 O20 W6 112.8(7) . 8_565 ?
W6 O22 W7 113.7(5) . . ?
W7 O23 Ba1 134.6(8) . . ?
W8 O25 Ba1 154.5(5) . . ?
W9 O26 W8 142.3(5) . . ?
W8 O27 W10 147.9(6) . . ?
W10 O29 W9 118.4(5) . . ?
W17 O30 W9 152.8(5) . . ?
W9 O31 W19 153.5(6) . . ?
W11 O32 W10 137.3(5) . . ?
W11 O32 W9 123.7(5) . . ?
W10 O32 W9 92.8(3) . . ?
W11 O34 Ba1 134.8(6) . . ?
W12 O35 W11 113.8(5) . . ?
W13 O36 W11 111.5(5) . . ?
W11 O37 W18 135.8(5) . . ?
W11 O37 W19 124.8(4) . . ?
W18 O37 W19 94.0(4) . . ?
W15 O38 W10 158.9(6) . . ?
W12 O39 W11 94.5(4) . . ?
W12 O39 W13 94.1(4) . . ?
W11 O39 W13 93.4(3) . . ?
W12 O39 W14 94.5(4) . . ?
W11 O39 W14 167.9(6) . . ?
W13 O39 W14 94.1(4) . . ?
W12 O40 Na1 163.4(7) . . ?
W10 O41 W12 148.9(5) . . ?
W13 O42 W12 112.2(6) . . ?
W14 O43 W12 116.4(6) . . ?
W13 O45 W14 117.7(5) . . ?
W18 O46 W13 146.8(5) . . ?
W14 O47 Ba2 153.8(7) . . ?
W14 O48 W15 144.4(7) . . ?
W14 O49 W16 143.7(5) . . ?
W15 O50 W16 114.5(5) . . ?
W15 O52 W17 119.4(6) . . ?
W16 O53 W17 96.7(5) . . ?
W16 O53 W15 94.7(3) . . ?
W17 O53 W15 95.0(4) . . ?
W16 O55 W17 117.1(6) . . ?
W17 O56 Ba2 145.7(6) . 2_655 ?
W17 O57 W19 152.0(6) . . ?
W16 O58 W18 160.9(7) . . ?
W18 O60 W20 147.0(5) . . ?
W19 O61 W18 119.0(5) . . ?
W19 O63 W20 144.1(5) . . ?
W20 O64 Ba1 154.0(7) . . ?
O69 O69 Ba1 76.2(6) 8_565 . ?
C15 N10 C11 111.1(14) . . ?
C15 N10 C13 109.7(15) . . ?
C11 N10 C13 111.5(14) . . ?
N10 C11 C12 108.3(13) . . ?
O112 C12 C11 109.3(15) . . ?
C14 C13 N10 110.0(17) . . ?
C13 C14 O111 107.5(14) . . ?
C16 C15 N10 109(2) . . ?
C15 C16 O113 112(2) . . ?
C14 O111 Na1 141.5(12) . . ?
C12 O112 Na1 138.1(12) . . ?
C21 N20 C23 113.5(14) . . ?
C21 N20 C25 108.5(15) . . ?
C23 N20 C25 111.7(15) . . ?
N20 C21 C22 114.5(15) . . ?
O123 C22 C21 105.2(17) . . ?
N20 C23 C24 107.7(16) . . ?
O122 C24 C23 108.4(16) . . ?
N20 C25 C26 107.3(15) . . ?
O12A C26 C25 109.7(16) 2_655 . ?
C34 O132 Na1 126(2) . . ?
C41 N40 C44 99.9(11) . . ?
C41 N40 C44 99.9(11) . 8_565 ?
C44 N40 C44 159(2) . 8_565 ?
C42 C41 N40 112.4(19) . . ?
O141 C42 C41 131(3) . . ?
O142 C44 N40 100(2) . . ?
C43' N40' C43' 165(7) . 8_565 ?
O12A Ba2 O56 73.6(4) . 2_654 ?
O12A Ba2 O47 68.2(4) . . ?
O56 Ba2 O47 140.3(4) 2_654 . ?
C26 O12A Ba2 141.5(11) 2_654 . ?

loop_
_geom_bond_atom_site_label_1
_geom_bond_atom_site_label_2
_geom_bond_distance
_geom_bond_site_symmetry_2
_geom_bond_publ_flag
W1 O1 1.722(16) . ?
W1 O7 1.858(10) . ?
W1 O7 1.858(10) 8_565 ?
W1 O2 1.988(10) . ?
W1 O2 1.988(10) 8_565 ?
W1 O3 2.224(14) . ?
W2 O4 1.733(11) . ?
W2 O2 1.888(11) . ?
W2 O8 1.917(11) . ?
W2 O5 1.952(8) . ?
W2 O6 1.956(11) . ?
W2 O3 2.245(10) . ?
W3 O9 1.703(12) . ?
W3 O12 1.848(10) . ?
W3 O10 1.913(3) . ?
W3 O11 1.925(10) . ?
W3 O7 1.948(10) . ?
W3 O15 2.297(10) . ?
W4 O14 1.725(10) . ?
W4 O16 1.822(11) . ?
W4 O8 1.906(10) . ?
W4 O11 1.918(11) . ?
W4 O13 1.988(10) . ?
W4 O15 2.246(9) . ?
W5 O17 1.66(2) . ?
W5 O6 1.870(10) . ?
W5 O6 1.870(10) 8_565 ?
W5 O18 1.952(10) . ?
W5 O18 1.952(10) 8_565 ?
W5 O19 2.259(15) . ?
W6 O21 1.763(11) . ?
W6 O22 1.837(12) . ?
W6 O18 1.922(12) . ?
W6 O20 1.939(8) . ?
W6 O16 2.003(10) . ?
W6 O19 2.217(9) . ?
W6 W6 3.2314(13) 8_565 ?
W6 W7 3.2321(11) . ?
W7 O23 1.706(18) . ?
W7 O15 1.878(9) . ?
W7 O15 1.878(9) 8_565 ?
W7 O22 2.021(9) . ?
W7 O22 2.021(9) 8_565 ?
W7 O19 2.216(15) . ?
W7 W6 3.2321(11) 8_565 ?
W8 O25 1.699(10) . ?
W8 O13 1.861(11) . ?
W8 O27 1.894(9) . ?
W8 O26 1.968(11) . ?
W8 O12 1.972(9) . ?
W8 O24 2.266(9) . ?
W9 O28 1.719(11) . ?
W9 O26 1.887(10) . ?
W9 O31 1.900(10) . ?
W9 O29 1.941(10) . ?
W9 O30 1.965(10) . ?
W9 O32 2.316(10) . ?
W10 O33 1.719(10) . ?
W10 O41 1.837(11) . ?
W10 O29 1.905(10) . ?
W10 O27 1.930(9) . ?
W10 O38 1.931(10) . ?
W10 O32 2.247(9) . ?
W11 O34 1.732(9) . ?
W11 O32 1.870(9) . ?
W11 O37 1.877(11) . ?
W11 O35 1.976(11) . ?
W11 O36 2.026(10) . ?
W11 O39 2.216(9) . ?
W11 W13 3.2287(9) . ?
W12 O40 1.713(14) . ?
W12 O35 1.896(9) . ?
W12 O43 1.940(11) . ?
W12 O41 1.977(10) . ?
W12 O42 1.993(10) . ?
W12 O39 2.203(11) . ?
W12 W13 3.2384(10) . ?
W13 O44 1.714(11) . ?
W13 O36 1.879(10) . ?
W13 O45 1.902(10) . ?
W13 O42 1.909(12) . ?
W13 O46 1.975(11) . ?
W13 O39 2.222(10) . ?
W14 O47 1.719(11) . ?
W14 O49 1.862(11) . ?
W14 O48 1.881(11) . ?
W14 O43 1.906(13) . ?
W14 O45 1.922(10) . ?
W14 O39 2.250(9) . ?
W15 O51 1.715(11) . ?
W15 O38 1.874(10) . ?
W15 O52 1.876(13) . ?
W15 O48 1.936(12) . ?
W15 O50 1.964(10) . ?
W15 O53 2.279(10) . ?
W16 O54 1.707(11) . ?
W16 O58 1.838(9) . ?
W16 O55 1.923(11) . ?
W16 O50 1.970(10) . ?
W16 O49 1.973(11) . ?
W16 O53 2.219(10) . ?
W17 O56 1.689(13) . ?
W17 O30 1.857(9) . ?
W17 O57 1.869(9) . ?
W17 O52 1.974(11) . ?
W17 O55 1.974(10) . ?
W17 O53 2.232(11) . ?
W18 O59 1.724(10) . ?
W18 O46 1.875(10) . ?
W18 O60 1.908(9) . ?
W18 O58 1.955(10) . ?
W18 O61 1.964(10) . ?
W18 O37 2.260(9) . ?
W19 O62 1.629(13) . ?
W19 O63 1.894(10) . ?
W19 O61 1.898(10) . ?
W19 O31 1.925(10) . ?
W19 O57 1.939(10) . ?
W19 O37 2.289(11) . ?
W20 O64 1.689(17) . ?
W20 O60 1.914(9) . ?
W20 O60 1.914(9) 8_565 ?
W20 O63 1.930(10) . ?
W20 O63 1.930(10) 8_565 ?
W20 O65 2.258(17) . ?
Ba1 O23 2.719(14) . ?
Ba1 O34 2.768(9) . ?
Ba1 O34 2.769(9) 8_565 ?
Ba1 O67 2.804(15) . ?
Ba1 O67 2.804(15) 8_565 ?
Ba1 O64 2.836(16) . ?
Ba1 O69 2.84(3) . ?
Ba1 O69 2.84(3) 8_565 ?
Ba1 O25 2.864(10) . ?
Ba1 O25 2.864(10) 8_565 ?
Ba1 O66 3.039(17) . ?
Na1 O132 2.28(3) . ?
Na1 O99 2.31(2) . ?
Na1 O111 2.312(17) . ?
Na1 O40 2.400(19) . ?
Na1 O83 2.49(4) . ?
Na1 O112 2.556(17) . ?
Na1 O94 2.57(5) . ?
Na1 O80 2.89(6) . ?
O3 W2 2.245(10) 8_565 ?
O5 W2 1.952(8) 8_565 ?
O10 W3 1.913(3) 8_565 ?
O19 W6 2.217(9) 8_565 ?
O20 W6 1.939(8) 8_565 ?
O47 Ba2 2.902(14) . ?
O56 Ba2 2.896(15) 2_655 ?
O69 O69 1.36(6) 8_565 ?
O71 O71 1.41(8) 8_565 ?
O81 O81 1.05(11) 8_565 ?
O87 O89 1.57(9) 6_656 ?
O89 O87 1.57(9) 6_556 ?
N10 C15 1.46(2) . ?
N10 C11 1.53(2) . ?
N10 C13 1.57(2) . ?
C11 C12 1.53(2) . ?
C12 O112 1.40(2) . ?
C13 C14 1.44(3) . ?
C14 O111 1.47(2) . ?
C15 C16 1.43(4) . ?
C16 O113 1.50(3) . ?
N20 C21 1.46(2) . ?
N20 C23 1.49(2) . ?
N20 C25 1.51(2) . ?
C21 C22 1.56(3) . ?
C22 O123 1.45(2) . ?
C23 C24 1.52(3) . ?
C24 O122 1.41(2) . ?
C25 C26 1.52(3) . ?
C26 O12A 1.41(2) 2_655 ?
C34 O132 1.77(5) . ?
N40 C41 1.496(16) . ?
N40 C44 1.89(3) . ?
N40 C44 1.89(3) 8_565 ?
C41 C42 1.491(16) . ?
C42 O141 1.41(6) . ?
C44 O142 1.48(4) . ?
N40' C43' 1.503(15) . ?
N40' C43' 1.503(15) 8_565 ?
Ba2 O12A 2.827(15) . ?
Ba2 O56 2.896(15) 2_654 ?
O12A C26 1.41(2) 2_654 ?
